data_7008423
loop_
_publ_author_name
'Qin, Chao'
'Wang, Xin-Long'
'Li, Yang-Guang'
'Wang, En-Bo'
'Su, Zhong-Min'
'Xu, Lin'
'Cl\'erac, Rodolphe'

_publ_section_title
;
 Three-dimensional mesomeric networks assembled from helix-linked
 sheets: syntheses, structures, and magnetisms.
;
_journal_issue 15
_journal_name_full 'Dalton transactions (Cambridge, England : 2003)'
_journal_page_first 2609
_journal_page_last 2614
_journal_paper_doi 10.1039/b502651b
_journal_year 2005
_chemical_formula_sum 'C38 H40 N4 Ni2 O20'
_chemical_formula_weight 990.16
_chemical_name_systematic
;
?
;
_space_group_IT_number 13
_symmetry_cell_setting monoclinic
_symmetry_space_group_name_Hall '-P 2yc'
_symmetry_space_group_name_H-M 'P 1 2/c 1'
_atom_sites_solution_hydrogens geom
_atom_sites_solution_primary direct
_atom_sites_solution_secondary difmap
_audit_creation_method SHELXL-97
_cell_angle_alpha 90.00
_cell_angle_beta 93.85(3)
_cell_angle_gamma 90.00
_cell_formula_units_Z 2
_cell_length_a 14.032(3)
_cell_length_b 11.238(2)
_cell_length_c 12.259(3)
_cell_measurement_reflns_used 8048
_cell_measurement_temperature 293(2)
_cell_measurement_theta_max 27.48
_cell_measurement_theta_min 2.32
_cell_volume 1928.8(7)
_computing_cell_refinement 'RAPID AUTO'
_computing_data_collection 'RAPID AUTO'
_computing_data_reduction 'RAPID AUTO'
_computing_structure_refinement 'SHELXL-97 (Sheldrick, 1997)'
_computing_structure_solution 'SHELXS-97 (Sheldrick, 1990)'
_diffrn_ambient_temperature 293(2)
_diffrn_detector_area_resol_mean 0.01
_diffrn_measured_fraction_theta_full 0.994
_diffrn_measured_fraction_theta_max 0.994
_diffrn_measurement_device_type 'Rigaku RAXIS RAPID IP'
_diffrn_measurement_method Oscillation
_diffrn_radiation_monochromator graphite
_diffrn_radiation_source 'Rotation anode'
_diffrn_radiation_type MoK\a
_diffrn_radiation_wavelength 0.71073
_diffrn_reflns_av_R_equivalents 0.0349
_diffrn_reflns_av_sigmaI/netI 0.0524
_diffrn_reflns_limit_h_max 18
_diffrn_reflns_limit_h_min -18
_diffrn_reflns_limit_k_max 14
_diffrn_reflns_limit_k_min -14
_diffrn_reflns_limit_l_max 15
_diffrn_reflns_limit_l_min -15
_diffrn_reflns_number 8048
_diffrn_reflns_theta_full 27.48
_diffrn_reflns_theta_max 27.48
_diffrn_reflns_theta_min 2.32
_exptl_absorpt_coefficient_mu 1.071
_exptl_absorpt_correction_T_max 0.810
_exptl_absorpt_correction_T_min 0.732
_exptl_absorpt_correction_type multi-scan
_exptl_absorpt_process_details 'ABSCOR by T.Higashi 8 March, 1995'
_exptl_crystal_colour green
_exptl_crystal_density_diffrn 1.705
_exptl_crystal_density_method 'not measured'
_exptl_crystal_description block
_exptl_crystal_F_000 1024
_exptl_crystal_size_max 0.301
_exptl_crystal_size_mid 0.274
_exptl_crystal_size_min 0.197
_refine_diff_density_max 0.501
_refine_diff_density_min -0.256
_refine_diff_density_rms 0.071
_refine_ls_extinction_method none
_refine_ls_goodness_of_fit_ref 1.002
_refine_ls_hydrogen_treatment mixed
_refine_ls_matrix_type full
_refine_ls_number_parameters 303
_refine_ls_number_reflns 4409
_refine_ls_number_restraints 8
_refine_ls_restrained_S_all 1.026
_refine_ls_R_factor_all 0.0587
_refine_ls_R_factor_gt 0.0374
_refine_ls_shift/su_max 0.002
_refine_ls_shift/su_mean 0.000
_refine_ls_structure_factor_coef Fsqd
_refine_ls_weighting_details 'calc w=1/[\s^2^(Fo^2^)+(0.0420P)^2^+0.0439P] where P=(Fo^2^+2Fc^2^)/3'
_refine_ls_weighting_scheme calc
_refine_ls_wR_factor_gt 0.0804
_refine_ls_wR_factor_ref 0.0860
_reflns_number_gt 3233
_reflns_number_total 4409
_reflns_threshold_expression >2sigma(I)
_cod_data_source_file b502651b.txt
_cod_data_source_block qc52
_cod_original_sg_symbol_H-M P2/c
_cod_database_code 7008423

loop_
_symmetry_equiv_pos_as_xyz
'x, y, z'
'-x, y, -z+1/2'
'-x, -y, -z'
'x, -y, z-1/2'

loop_
_atom_site_label
_atom_site_type_symbol
_atom_site_fract_x
_atom_site_fract_y
_atom_site_fract_z
_atom_site_U_iso_or_equiv
_atom_site_adp_type
_atom_site_occupancy
_atom_site_symmetry_multiplicity
_atom_site_calc_flag
_atom_site_refinement_flags
_atom_site_disorder_assembly
_atom_site_disorder_group
Ni1 Ni 0.0000 0.19050(3) 0.2500 0.01447(11) Uani 1 2 d S . .
Ni2 Ni 0.5000 -0.10370(3) -0.2500 0.01690(11) Uani 1 2 d S . .
C1 C 0.22699(14) 0.23879(19) -0.08237(19) 0.0170(5) Uani 1 1 d . . .
C2 C 0.20364(14) 0.28960(19) 0.01596(19) 0.0162(4) Uani 1 1 d . . .
C3 C 0.21740(15) 0.41189(19) 0.0338(2) 0.0200(5) Uani 1 1 d . . .
H3A H 0.2023 0.4454 0.0998 0.024 Uiso 1 1 calc R . .
C4 C 0.25320(15) 0.4831(2) -0.0460(2) 0.0206(5) Uani 1 1 d . . .
C5 C 0.27319(16) 0.4333(2) -0.1458(2) 0.0248(5) Uani 1 1 d . . .
H5A H 0.2954 0.4811 -0.2006 0.030 Uiso 1 1 calc R . .
C6 C 0.26009(16) 0.3129(2) -0.1632(2) 0.0244(5) Uani 1 1 d . . .
H6A H 0.2736 0.2804 -0.2302 0.029 Uiso 1 1 calc R . .
C7 C 0.22203(15) 0.1054(2) -0.1014(2) 0.0205(5) Uani 1 1 d . . .
C8 C 0.16649(15) 0.21989(19) 0.11037(19) 0.0178(5) Uani 1 1 d . . .
C9 C 0.27479(16) 0.6125(2) -0.0279(2) 0.0249(5) Uani 1 1 d . . .
C10 C 0.02959(16) -0.0553(2) 0.1649(2) 0.0241(5) Uani 1 1 d . . .
H10A H 0.0508 -0.0135 0.1058 0.029 Uiso 1 1 calc R . .
C11 C 0.02996(16) -0.1781(2) 0.1610(2) 0.0252(5) Uani 1 1 d . . .
H11A H 0.0499 -0.2176 0.0999 0.030 Uiso 1 1 calc R . .
C12 C 0.0000 -0.2421(3) 0.2500 0.0206(7) Uani 1 2 d S . .
C13 C 0.0000 -0.3740(3) 0.2500 0.0194(7) Uani 1 2 d S . .
C14 C -0.02093(16) -0.4382(2) 0.1542(2) 0.0233(5) Uani 1 1 d . . .
H14A H -0.0344 -0.3987 0.0883 0.028 Uiso 1 1 calc R . .
C15 C -0.02156(16) -0.5616(2) 0.1577(2) 0.0237(5) Uani 1 1 d . . .
H15A H -0.0376 -0.6034 0.0936 0.028 Uiso 1 1 calc R . .
C16 C 0.53777(17) -0.3510(2) -0.1641(2) 0.0262(5) Uani 1 1 d . . .
H16A H 0.5645 -0.3094 -0.1041 0.031 Uiso 1 1 calc R . .
C17 C 0.53868(16) -0.4740(2) -0.1611(2) 0.0259(5) Uani 1 1 d . . .
H17A H 0.5651 -0.5134 -0.0996 0.031 Uiso 1 1 calc R . .
C18 C 0.5000 -0.5385(3) -0.2500 0.0208(7) Uani 1 2 d S . .
C19 C 0.5000 -0.6707(3) -0.2500 0.0215(7) Uani 1 2 d S . .
C20 C 0.49694(17) -0.7349(2) -0.1535(2) 0.0255(5) Uani 1 1 d . . .
H20A H 0.4955 -0.6954 -0.0870 0.031 Uiso 1 1 calc R . .
C21 C 0.49604(16) -0.8572(2) -0.1568(2) 0.0241(5) Uani 1 1 d . . .
H21A H 0.4925 -0.8987 -0.0916 0.029 Uiso 1 1 calc R . .
N1 N 0.0000 -0.6231(2) 0.2500 0.0205(6) Uani 1 2 d S . .
N2 N 0.0000 0.0064(2) 0.2500 0.0200(6) Uani 1 2 d S . .
N3 N 0.5000 -0.9194(2) -0.2500 0.0200(6) Uani 1 2 d S . .
N4 N 0.5000 -0.2893(2) -0.2500 0.0200(6) Uani 1 2 d S . .
O1 O 0.26270(13) 0.06542(15) -0.18210(15) 0.0316(4) Uani 1 1 d . . .
O2 O 0.18126(12) 0.04264(14) -0.03429(15) 0.0280(4) Uani 1 1 d . . .
O3 O 0.22760(11) 0.18762(16) 0.18417(14) 0.0307(4) Uani 1 1 d . . .
O4 O 0.07758(10) 0.21030(13) 0.11313(13) 0.0195(3) Uani 1 1 d . . .
O5 O 0.23690(14) 0.65729(16) 0.05922(16) 0.0384(5) Uani 1 1 d . . .
H9 H 0.2456 0.7384 0.0582 0.086(13) Uiso 1 1 d R . .
O6 O 0.32434(14) 0.66915(16) -0.08555(18) 0.0419(5) Uani 1 1 d . . .
O7 O 0.60841(11) -0.10242(15) -0.12390(14) 0.0255(4) Uani 1 1 d D . .
H3 H 0.6566 -0.1354 -0.1452 0.027(7) Uiso 1 1 d RD . .
H4 H 0.6186 -0.0385 -0.1142 0.059(12) Uiso 1 1 d RD . .
O8 O 0.39775(12) -0.10318(16) -0.13324(15) 0.0273(4) Uani 1 1 d D . .
H5 H 0.3751 -0.1712 -0.1187 0.055(10) Uiso 1 1 d RD . .
H6 H 0.3670 -0.0594 -0.1507 0.069(14) Uiso 1 1 d RD . .
O9 O -0.12359(11) 0.18355(14) 0.14152(14) 0.0227(4) Uani 1 1 d D . .
H1 H -0.1749 0.1852 0.1999 0.075(12) Uiso 1 1 d RD . .
H2 H -0.1393 0.1312 0.1030 0.065(12) Uiso 1 1 d RD . .
O1W O 0.27314(12) 0.88251(15) 0.10123(16) 0.0298(4) Uani 1 1 d D . .
H7 H 0.2681 0.8982 0.1649 0.048(10) Uiso 1 1 d RD . .
H8 H 0.2390 0.9346 0.0603 0.063(11) Uiso 1 1 d RD . .

loop_
_atom_site_aniso_label
_atom_site_aniso_U_11
_atom_site_aniso_U_22
_atom_site_aniso_U_33
_atom_site_aniso_U_23
_atom_site_aniso_U_13
_atom_site_aniso_U_12
Ni1 0.01637(19) 0.0098(2) 0.0177(2) 0.000 0.00433(15) 0.000
Ni2 0.0174(2) 0.0088(2) 0.0247(3) 0.000 0.00351(16) 0.000
C1 0.0155(10) 0.0153(11) 0.0204(12) -0.0001(9) 0.0034(9) -0.0004(8)
C2 0.0148(9) 0.0157(11) 0.0182(12) 0.0019(9) 0.0023(8) 0.0009(8)
C3 0.0207(11) 0.0192(12) 0.0205(13) -0.0019(9) 0.0036(9) -0.0003(9)
C4 0.0206(10) 0.0157(11) 0.0256(14) 0.0028(9) 0.0018(9) -0.0011(9)
C5 0.0274(12) 0.0253(13) 0.0227(14) 0.0058(11) 0.0087(10) -0.0026(10)
C6 0.0305(12) 0.0238(12) 0.0199(13) -0.0001(10) 0.0096(10) 0.0017(10)
C7 0.0190(10) 0.0201(12) 0.0220(13) -0.0019(10) -0.0014(9) 0.0032(9)
C8 0.0224(11) 0.0126(11) 0.0189(12) -0.0003(9) 0.0052(9) 0.0017(8)
C9 0.0264(12) 0.0200(12) 0.0282(15) 0.0024(10) 0.0017(10) 0.0003(9)
C10 0.0301(12) 0.0169(12) 0.0261(14) 0.0010(10) 0.0071(10) -0.0007(9)
C11 0.0306(12) 0.0178(12) 0.0280(14) -0.0031(10) 0.0080(10) 0.0019(9)
C12 0.0197(15) 0.0159(16) 0.0254(19) 0.000 -0.0036(13) 0.000
C13 0.0207(15) 0.0129(16) 0.0244(19) 0.000 0.0005(13) 0.000
C14 0.0303(12) 0.0179(12) 0.0213(14) 0.0037(10) -0.0007(10) 0.0027(9)
C15 0.0315(12) 0.0168(12) 0.0225(14) -0.0021(10) -0.0012(10) 0.0008(9)
C16 0.0308(12) 0.0174(12) 0.0300(15) -0.0018(10) -0.0005(11) -0.0013(10)
C17 0.0300(12) 0.0166(12) 0.0302(15) 0.0024(10) -0.0041(11) 0.0017(9)
C18 0.0212(15) 0.0145(16) 0.027(2) 0.000 0.0054(14) 0.000
C19 0.0216(15) 0.0132(16) 0.030(2) 0.000 0.0025(14) 0.000
C20 0.0353(13) 0.0177(12) 0.0238(14) -0.0045(10) 0.0037(11) 0.0005(10)
C21 0.0313(12) 0.0169(12) 0.0246(14) 0.0025(10) 0.0050(10) -0.0008(10)
N1 0.0249(14) 0.0132(14) 0.0236(16) 0.000 0.0029(12) 0.000
N2 0.0208(13) 0.0156(14) 0.0238(16) 0.000 0.0021(11) 0.000
N3 0.0199(13) 0.0112(13) 0.0290(17) 0.000 0.0034(11) 0.000
N4 0.0202(13) 0.0134(14) 0.0267(17) 0.000 0.0038(11) 0.000
O1 0.0461(10) 0.0227(9) 0.0274(11) -0.0022(8) 0.0141(8) 0.0086(8)
O2 0.0375(9) 0.0165(9) 0.0311(11) 0.0024(7) 0.0100(8) -0.0017(7)
O3 0.0223(8) 0.0444(11) 0.0257(10) 0.0140(8) 0.0034(7) 0.0060(7)
O4 0.0193(7) 0.0198(8) 0.0201(9) 0.0005(7) 0.0059(6) -0.0020(6)
O5 0.0646(13) 0.0187(10) 0.0334(12) -0.0019(8) 0.0127(10) -0.0066(9)
O6 0.0484(11) 0.0210(10) 0.0591(15) 0.0017(9) 0.0247(10) -0.0089(8)
O7 0.0222(8) 0.0186(9) 0.0353(11) -0.0023(7) 0.0002(7) 0.0014(7)
O8 0.0261(8) 0.0183(9) 0.0388(12) 0.0036(8) 0.0111(8) -0.0005(8)
O9 0.0228(8) 0.0226(9) 0.0227(9) -0.0024(8) 0.0014(7) -0.0001(6)
O1W 0.0414(10) 0.0213(9) 0.0268(11) -0.0003(8) 0.0018(8) 0.0007(7)

loop_
_atom_type_symbol
_atom_type_description
_atom_type_scat_dispersion_real
_atom_type_scat_dispersion_imag
_atom_type_scat_source
C C 0.0033 0.0016 'International Tables Vol C Tables 4.2.6.8 and 6.1.1.4'
H H 0.0000 0.0000 'International Tables Vol C Tables 4.2.6.8 and 6.1.1.4'
N N 0.0061 0.0033 'International Tables Vol C Tables 4.2.6.8 and 6.1.1.4'
O O 0.0106 0.0060 'International Tables Vol C Tables 4.2.6.8 and 6.1.1.4'
Ni Ni 0.3393 1.1124 'International Tables Vol C Tables 4.2.6.8 and 6.1.1.4'

loop_
_geom_angle_atom_site_label_1
_geom_angle_atom_site_label_2
_geom_angle_atom_site_label_3
_geom_angle
_geom_angle_site_symmetry_1
_geom_angle_site_symmetry_3
_geom_angle_publ_flag
N2 Ni1 O4 96.16(4) . 2 ?
N2 Ni1 O4 96.16(4) . . ?
O4 Ni1 O4 167.67(8) 2 . ?
N2 Ni1 N1 180.0 . 1_565 ?
O4 Ni1 N1 83.84(4) 2 1_565 ?
O4 Ni1 N1 83.84(4) . 1_565 ?
N2 Ni1 O9 87.88(5) . 2 ?
O4 Ni1 O9 87.02(6) 2 2 ?
O4 Ni1 O9 93.43(6) . 2 ?
N1 Ni1 O9 92.12(5) 1_565 2 ?
N2 Ni1 O9 87.88(5) . . ?
O4 Ni1 O9 93.43(6) 2 . ?
O4 Ni1 O9 87.02(6) . . ?
N1 Ni1 O9 92.12(5) 1_565 . ?
O9 Ni1 O9 175.77(9) 2 . ?
N3 Ni2 N4 180.0 1_565 . ?
N3 Ni2 O8 89.84(5) 1_565 2_654 ?
N4 Ni2 O8 90.16(5) . 2_654 ?
N3 Ni2 O8 89.84(5) 1_565 . ?
N4 Ni2 O8 90.16(5) . . ?
O8 Ni2 O8 179.68(10) 2_654 . ?
N3 Ni2 O7 89.61(5) 1_565 2_654 ?
N4 Ni2 O7 90.39(5) . 2_654 ?
O8 Ni2 O7 89.57(7) 2_654 2_654 ?
O8 Ni2 O7 90.42(7) . 2_654 ?
N3 Ni2 O7 89.61(5) 1_565 . ?
N4 Ni2 O7 90.39(5) . . ?
O8 Ni2 O7 90.42(7) 2_654 . ?
O8 Ni2 O7 89.57(7) . . ?
O7 Ni2 O7 179.21(10) 2_654 . ?
C2 C1 C6 118.6(2) . . ?
C2 C1 C7 121.8(2) . . ?
C6 C1 C7 119.6(2) . . ?
C1 C2 C3 119.9(2) . . ?
C1 C2 C8 124.12(19) . . ?
C3 C2 C8 115.9(2) . . ?
C4 C3 C2 120.6(2) . . ?
C3 C4 C5 119.5(2) . . ?
C3 C4 C9 122.4(2) . . ?
C5 C4 C9 118.0(2) . . ?
C6 C5 C4 119.9(2) . . ?
C5 C6 C1 121.4(2) . . ?
O2 C7 O1 124.6(2) . . ?
O2 C7 C1 118.3(2) . . ?
O1 C7 C1 117.1(2) . . ?
O4 C8 O3 125.9(2) . . ?
O4 C8 C2 117.23(19) . . ?
O3 C8 C2 116.40(19) . . ?
O6 C9 O5 123.4(2) . . ?
O6 C9 C4 123.0(2) . . ?
O5 C9 C4 113.6(2) . . ?
N2 C10 C11 123.1(2) . . ?
C10 C11 C12 119.1(2) . . ?
C11 C12 C11 117.9(3) 2 . ?
C11 C12 C13 121.04(15) 2 . ?
C11 C12 C13 121.04(15) . . ?
C14 C13 C14 117.6(3) . 2 ?
C14 C13 C12 121.19(15) . . ?
C14 C13 C12 121.19(15) 2 . ?
C15 C14 C13 119.5(2) . . ?
N1 C15 C14 122.6(2) . . ?
N4 C16 C17 122.8(2) . . ?
C16 C17 C18 119.9(2) . . ?
C17 C18 C17 117.1(3) . 2_654 ?
C17 C18 C19 121.47(15) . . ?
C17 C18 C19 121.47(15) 2_654 . ?
C20 C19 C20 117.4(3) 2_654 . ?
C20 C19 C18 121.32(15) 2_654 . ?
C20 C19 C18 121.32(15) . . ?
C21 C20 C19 119.7(2) . . ?
N3 C21 C20 123.0(2) . . ?
C15 N1 C15 118.0(3) 2 . ?
C15 N1 Ni1 120.99(14) 2 1_545 ?
C15 N1 Ni1 120.99(14) . 1_545 ?
C10 N2 C10 117.7(3) . 2 ?
C10 N2 Ni1 121.14(14) . . ?
C10 N2 Ni1 121.14(14) 2 . ?
C21 N3 C21 117.2(3) . 2_654 ?
C21 N3 Ni2 121.38(14) . 1_545 ?
C21 N3 Ni2 121.38(14) 2_654 1_545 ?
C16 N4 C16 117.6(3) 2_654 . ?
C16 N4 Ni2 121.18(15) 2_654 . ?
C16 N4 Ni2 121.18(15) . . ?
C8 O4 Ni1 127.46(16) . . ?

loop_
_geom_bond_atom_site_label_1
_geom_bond_atom_site_label_2
_geom_bond_distance
_geom_bond_site_symmetry_2
_geom_bond_publ_flag
Ni1 N2 2.069(3) . ?
Ni1 O4 2.0725(17) 2 ?
Ni1 O4 2.0725(17) . ?
Ni1 N1 2.094(3) 1_565 ?
Ni1 O9 2.1149(17) 2 ?
Ni1 O9 2.1149(17) . ?
Ni2 N3 2.071(3) 1_565 ?
Ni2 N4 2.086(3) . ?
Ni2 O8 2.0935(18) 2_654 ?
Ni2 O8 2.0935(18) . ?
Ni2 O7 2.0949(17) 2_654 ?
Ni2 O7 2.0949(17) . ?
C1 C2 1.393(3) . ?
C1 C6 1.398(3) . ?
C1 C7 1.518(3) . ?
C2 C3 1.403(3) . ?
C2 C8 1.519(3) . ?
C3 C4 1.384(3) . ?
C4 C5 1.390(3) . ?
C4 C9 1.499(3) . ?
C5 C6 1.381(3) . ?
C7 O2 1.251(3) . ?
C7 O1 1.257(3) . ?
C8 O4 1.255(3) . ?
C8 O3 1.257(3) . ?
C9 O6 1.206(3) . ?
C9 O5 1.324(3) . ?
C10 N2 1.341(3) . ?
C10 C11 1.380(3) . ?
C11 C12 1.395(3) . ?
C12 C11 1.395(3) 2 ?
C12 C13 1.483(4) . ?
C13 C14 1.393(3) . ?
C13 C14 1.393(3) 2 ?
C14 C15 1.387(3) . ?
C15 N1 1.343(3) . ?
C16 N4 1.340(3) . ?
C16 C17 1.383(3) . ?
C17 C18 1.389(3) . ?
C18 C17 1.389(3) 2_654 ?
C18 C19 1.485(4) . ?
C19 C20 1.389(3) 2_654 ?
C19 C20 1.389(3) . ?
C20 C21 1.375(3) . ?
C21 N3 1.344(3) . ?
N1 C15 1.343(3) 2 ?
N1 Ni1 2.094(3) 1_545 ?
N2 C10 1.341(3) 2 ?
N3 C21 1.344(3) 2_654 ?
N3 Ni2 2.071(3) 1_545 ?
N4 C16 1.340(3) 2_654 ?
